data_2202945
loop_
_publ_author_name
M.Alagar
'R.V. Krishnakumar'
K.Rajagopal
'M. Subha Nandhini'
S.Natarajan

_publ_section_title
;
 <small>L</small>-Phenylalanine fumaric acid
;
_journal_issue 7
_journal_name_full 'Acta Crystallographica Section E'
_journal_page_first o952
_journal_page_last o954
_journal_paper_doi 10.1107/S1600536803011942
_journal_volume 59
_journal_year 2003
_chemical_formula_moiety 'C9 H11 N O2, C4 H4 O4'
_chemical_formula_sum 'C13 H15 N O6'
_chemical_formula_weight 281.26
_chemical_name_systematic
;
 ?
;
_space_group_IT_number 1
_symmetry_cell_setting triclinic
_symmetry_space_group_name_Hall 'P 1'
_symmetry_space_group_name_H-M 'P 1'
_atom_sites_solution_hydrogens geom
_atom_sites_solution_primary direct
_atom_sites_solution_secondary difmap
_audit_creation_method SHELXL-97
_cell_angle_alpha 67.953(11)
_cell_angle_beta 81.158(13)
_cell_angle_gamma 79.379(15)
_cell_formula_units_Z 2
_cell_length_a 5.7016(10)
_cell_length_b 11.4864(15)
_cell_length_c 11.5542(17)
_cell_measurement_reflns_used 25
_cell_measurement_temperature 293(2)
_cell_measurement_theta_max 7
_cell_measurement_theta_min 2
_cell_volume 686.37(19)
_computing_cell_refinement 'CAD-4 Software'
_computing_data_collection 'CAD-4 Software (Enraf-Nonius, 1989)'
_computing_data_reduction 'CAD-4 Software'
_computing_molecular_graphics 'PLATON (Spek, 1999)'
_computing_publication_material SHELXL97
_computing_structure_refinement 'SHELXL97 (Sheldrick, 1997)'
_computing_structure_solution 'SHELXS97 (Sheldrick, 1990)'
_diffrn_ambient_temperature 293(2)
_diffrn_measured_fraction_theta_full 0.997
_diffrn_measured_fraction_theta_max 0.997
_diffrn_measurement_device_type 'Enraf Nonius CAD4'
_diffrn_measurement_method 'non-profiled omega/2theta scans'
_diffrn_radiation_monochromator graphite
_diffrn_radiation_source 'fine-focus sealed tube'
_diffrn_radiation_type MoK\a
_diffrn_radiation_wavelength 0.71073
_diffrn_reflns_av_R_equivalents 0.0131
_diffrn_reflns_av_sigmaI/netI 0.0237
_diffrn_reflns_limit_h_max 6
_diffrn_reflns_limit_h_min -6
_diffrn_reflns_limit_k_max 13
_diffrn_reflns_limit_k_min 0
_diffrn_reflns_limit_l_max 13
_diffrn_reflns_limit_l_min -12
_diffrn_reflns_number 2541
_diffrn_reflns_theta_full 24.98
_diffrn_reflns_theta_max 24.98
_diffrn_reflns_theta_min 2.18
_diffrn_standards_decay_% <1
_diffrn_standards_interval_count 100
_diffrn_standards_number 2
_exptl_absorpt_coefficient_mu 0.108
_exptl_absorpt_correction_T_max 0.975
_exptl_absorpt_correction_T_min 0.960
_exptl_absorpt_correction_type psi-scan
_exptl_absorpt_process_details '[North et al., 1968]'
_exptl_crystal_colour Colorless
_exptl_crystal_density_diffrn 1.361
_exptl_crystal_density_meas 1.35(2)
_exptl_crystal_density_method
;
flotation in a mixture of xylene and bromoform
;
_exptl_crystal_description Prism
_exptl_crystal_F_000 296
_exptl_crystal_size_max 0.28
_exptl_crystal_size_mid 0.23
_exptl_crystal_size_min 0.18
_refine_diff_density_max 0.175
_refine_diff_density_min -0.141
_refine_ls_extinction_method none
_refine_ls_goodness_of_fit_ref 1.034
_refine_ls_hydrogen_treatment constr
_refine_ls_matrix_type full
_refine_ls_number_parameters 366
_refine_ls_number_reflns 2410
_refine_ls_number_restraints 3
_refine_ls_restrained_S_all 1.033
_refine_ls_R_factor_all 0.0429
_refine_ls_R_factor_gt 0.0318
_refine_ls_shift/su_max <0.001
_refine_ls_shift/su_mean 0.000
_refine_ls_structure_factor_coef Fsqd
_refine_ls_weighting_details 'calc w=1/[\s^2^(Fo^2^)+(0.0551P)^2^+0.0393P] where P=(Fo^2^+2Fc^2^)/3'
_refine_ls_weighting_scheme calc
_refine_ls_wR_factor_gt 0.0798
_refine_ls_wR_factor_ref 0.0851
_reflns_number_gt 2154
_reflns_number_total 2540
_reflns_threshold_expression I>2\s(I)
_cod_data_source_file wn6164.cif
_cod_data_source_block I
_cod_original_formula_sum 'C13 H15 N1 O6'
_cod_database_code 2202945
_cod_database_fobs_code 2202945

loop_
_symmetry_equiv_pos_as_xyz
'x, y, z'

loop_
_atom_site_label
_atom_site_fract_x
_atom_site_fract_y
_atom_site_fract_z
_atom_site_U_iso_or_equiv
_atom_site_adp_type
_atom_site_calc_flag
_atom_site_refinement_flags
_atom_site_occupancy
_atom_site_disorder_assembly
_atom_site_disorder_group
_atom_site_type_symbol
O1 1.2177(3) 0.5907(2) 0.15771(18) 0.0444(6) Uani d . 1 . . O
O2 1.0094(3) 0.64490(19) 0.31153(16) 0.0334(4) Uani d . 1 . . O
O3 0.8382(4) 0.5849(2) 0.54851(19) 0.0491(6) Uani d . 1 . . O
H3 0.8806 0.5960 0.4745 0.074 Uiso calc R 1 . . H
O4 0.4730(4) 0.6316(2) 0.48204(18) 0.0435(5) Uani d . 1 . . O
O5 0.3373(4) 0.5769(3) 0.9349(2) 0.0646(8) Uani d . 1 . . O
H5 0.2763 0.5919 0.9978 0.097 Uiso calc R 1 . . H
O6 -0.0355(4) 0.6312(3) 0.8789(2) 0.0744(9) Uani d . 1 . . O
O1' -0.2517(3) -0.08448(19) 0.13858(17) 0.0387(5) Uani d . 1 . . O
O2' -0.3549(3) -0.0946(2) 0.33444(18) 0.0435(5) Uani d . 1 . . O
O3' -0.0096(4) 0.9407(3) 0.9166(2) 0.0583(7) Uani d . 1 . . O
H3' -0.0619 0.9322 0.9891 0.087 Uiso calc R 1 . . H
O4' 0.3397(4) 0.8650(2) 0.99990(19) 0.0576(7) Uani d . 1 . . O
O5' 0.5047(4) 0.9449(3) 0.5405(2) 0.0668(8) Uani d . 1 . . O
H5' 0.5739 0.9506 0.4713 0.100 Uiso calc R 1 . . H
O6' 0.8757(4) 0.8889(3) 0.5960(2) 0.0570(7) Uani d . 1 . . O
N1 0.5858(4) 0.6716(2) 0.21939(19) 0.0316(5) Uani d . 1 . . N
H1A 0.4555 0.6652 0.1897 0.047 Uiso calc R 1 . . H
H1B 0.6013 0.7531 0.1971 0.047 Uiso calc R 1 . . H
H1C 0.5721 0.6360 0.3027 0.047 Uiso calc R 1 . . H
N1' 0.1311(4) -0.1469(2) 0.3734(2) 0.0367(5) Uani d . 1 . . N
H1'1 0.2788 -0.1348 0.3777 0.055 Uiso calc R 1 . . H
H1'2 0.1312 -0.2274 0.3825 0.055 Uiso calc R 1 . . H
H1'3 0.0328 -0.1291 0.4341 0.055 Uiso calc R 1 . . H
C1 1.0254(5) 0.6161(3) 0.2165(2) 0.0297(6) Uani d . 1 . . C
C2 0.8006(4) 0.6057(3) 0.1671(2) 0.0309(6) Uani d . 1 . . C
H2 0.8155 0.6490 0.0758 0.037 Uiso calc R 1 . . H
C3 0.7768(5) 0.4663(3) 0.1947(3) 0.0431(7) Uani d . 1 . . C
H3A 0.6263 0.4634 0.1672 0.052 Uiso calc R 1 . . H
H3B 0.9049 0.4327 0.1453 0.052 Uiso calc R 1 . . H
C4 0.7852(6) 0.3813(3) 0.3305(3) 0.0469(8) Uani d . 1 . . C
C5 0.9960(7) 0.3078(4) 0.3747(4) 0.0651(11) Uani d . 1 . . C
H5A 1.1347 0.3112 0.3200 0.078 Uiso calc R 1 . . H
C6 1.0033(10) 0.2292(4) 0.4992(5) 0.0872(16) Uani d . 1 . . C
H6 1.1463 0.1793 0.5269 0.105 Uiso calc R 1 . . H
C7 0.8036(12) 0.2240(5) 0.5817(5) 0.0909(16) Uani d . 1 . . C
H7 0.8100 0.1718 0.6655 0.109 Uiso calc R 1 . . H
C8 0.5908(10) 0.2975(5) 0.5391(4) 0.0829(13) Uani d . 1 . . C
H8 0.4536 0.2950 0.5946 0.100 Uiso calc R 1 . . H
C9 0.5819(7) 0.3741(4) 0.4150(4) 0.0622(10) Uani d . 1 . . C
H9 0.4374 0.4219 0.3872 0.075 Uiso calc R 1 . . H
C10 0.6026(5) 0.6082(3) 0.5643(3) 0.0359(7) Uani d . 1 . . C
C11 0.5129(5) 0.6016(3) 0.6938(2) 0.0377(7) Uani d . 1 . . C
H11 0.6204 0.5928 0.7504 0.045 Uiso calc R 1 . . H
C12 0.2810(5) 0.6082(3) 0.7287(3) 0.0411(7) Uani d . 1 . . C
H12 0.1775 0.6139 0.6713 0.049 Uiso calc R 1 . . H
C13 0.1762(6) 0.6070(3) 0.8556(3) 0.0444(8) Uani d . 1 . . C
C1' -0.2059(5) -0.0818(3) 0.2398(2) 0.0307(6) Uani d . 1 . . C
C2' 0.0482(5) -0.0623(3) 0.2493(2) 0.0321(6) Uani d . 1 . . C
H2' 0.1559 -0.0847 0.1838 0.039 Uiso calc R 1 . . H
C3' 0.0625(6) 0.0752(3) 0.2302(3) 0.0455(8) Uani d . 1 . . C
H3'1 -0.0641 0.1037 0.2839 0.055 Uiso calc R 1 . . H
H3'2 0.2148 0.0802 0.2545 0.055 Uiso calc R 1 . . H
C4' 0.0386(6) 0.1612(3) 0.0959(3) 0.0475(8) Uani d . 1 . . C
C5' -0.1791(7) 0.2338(3) 0.0585(4) 0.0628(10) Uani d . 1 . . C
H5'1 -0.3109 0.2318 0.1173 0.075 Uiso calc R 1 . . H
C6' -0.1996(10) 0.3090(4) -0.0661(6) 0.0899(17) Uani d . 1 . . C
H6' -0.3459 0.3567 -0.0908 0.108 Uiso calc R 1 . . H
C7' -0.0076(12) 0.3139(4) -0.1529(5) 0.0903(17) Uani d . 1 . . C
H7' -0.0228 0.3652 -0.2364 0.108 Uiso calc R 1 . . H
C8' 0.2109(10) 0.2424(5) -0.1171(4) 0.0885(15) Uani d . 1 . . C
H8' 0.3424 0.2455 -0.1763 0.106 Uiso calc R 1 . . H
C9' 0.2316(8) 0.1668(4) 0.0068(4) 0.0662(10) Uani d . 1 . . C
H9' 0.3780 0.1187 0.0308 0.079 Uiso calc R 1 . . H
C10' 0.2233(6) 0.9046(3) 0.9116(3) 0.0411(7) Uani d . 1 . . C
C11' 0.3249(6) 0.9177(3) 0.7809(3) 0.0432(7) Uani d . 1 . . C
H11' 0.2207 0.9369 0.7198 0.052 Uiso calc R 1 . . H
C12' 0.5558(6) 0.9031(3) 0.7497(3) 0.0461(8) Uani d . 1 . . C
H12' 0.6583 0.8867 0.8110 0.055 Uiso calc R 1 . . H
C13' 0.6629(6) 0.9112(3) 0.6226(3) 0.0415(7) Uani d . 1 . . C

loop_
_atom_site_aniso_label
_atom_site_aniso_U_11
_atom_site_aniso_U_22
_atom_site_aniso_U_33
_atom_site_aniso_U_12
_atom_site_aniso_U_13
_atom_site_aniso_U_23
O1 0.0214(10) 0.0850(16) 0.0390(11) -0.0062(10) 0.0017(8) -0.0384(11)
O2 0.0288(10) 0.0518(12) 0.0259(9) -0.0084(8) -0.0007(7) -0.0203(9)
O3 0.0349(12) 0.0846(17) 0.0295(10) -0.0066(11) 0.0023(9) -0.0248(12)
O4 0.0383(11) 0.0658(14) 0.0257(10) 0.0002(10) -0.0044(9) -0.0185(9)
O5 0.0410(13) 0.125(2) 0.0379(13) -0.0009(14) -0.0006(10) -0.0463(15)
O6 0.0396(15) 0.136(3) 0.0395(13) 0.0061(15) 0.0027(10) -0.0331(15)
O1' 0.0364(11) 0.0551(12) 0.0281(10) -0.0076(9) -0.0051(8) -0.0174(9)
O2' 0.0308(11) 0.0737(14) 0.0320(11) -0.0111(10) 0.0006(8) -0.0252(10)
O3' 0.0423(13) 0.107(2) 0.0307(11) -0.0080(13) 0.0003(9) -0.0326(13)
O4' 0.0548(15) 0.0835(18) 0.0320(12) 0.0068(13) -0.0071(10) -0.0243(12)
O5' 0.0401(13) 0.128(2) 0.0357(12) -0.0035(14) -0.0003(10) -0.0382(15)
O6' 0.0384(14) 0.0931(19) 0.0406(13) 0.0020(12) -0.0008(10) -0.0315(13)
N1 0.0207(10) 0.0502(13) 0.0267(11) -0.0040(9) -0.0010(8) -0.0180(10)
N1' 0.0291(12) 0.0482(14) 0.0327(12) -0.0009(10) -0.0048(10) -0.0155(11)
C1 0.0270(14) 0.0392(15) 0.0239(12) -0.0039(11) -0.0022(10) -0.0128(11)
C2 0.0224(12) 0.0495(16) 0.0241(12) -0.0054(11) -0.0004(10) -0.0173(12)
C3 0.0304(15) 0.059(2) 0.0532(18) -0.0069(14) -0.0043(13) -0.0345(16)
C4 0.0449(18) 0.0426(18) 0.063(2) -0.0090(14) -0.0119(15) -0.0262(16)
C5 0.058(2) 0.049(2) 0.091(3) -0.0016(18) -0.023(2) -0.024(2)
C6 0.094(4) 0.050(3) 0.110(4) -0.002(2) -0.049(3) -0.008(3)
C7 0.126(5) 0.068(3) 0.074(3) -0.035(3) -0.035(3) 0.001(2)
C8 0.092(3) 0.083(3) 0.065(3) -0.029(3) -0.002(2) -0.010(2)
C9 0.054(2) 0.065(2) 0.061(2) -0.0142(18) -0.0051(18) -0.0135(19)
C10 0.0363(16) 0.0427(17) 0.0263(14) -0.0044(13) -0.0005(12) -0.0112(12)
C11 0.0416(17) 0.0505(18) 0.0211(13) -0.0048(14) -0.0025(12) -0.0138(13)
C12 0.0396(18) 0.0572(19) 0.0276(14) -0.0042(14) -0.0020(12) -0.0181(14)
C13 0.0399(18) 0.063(2) 0.0295(15) -0.0041(14) 0.0005(13) -0.0186(14)
C1' 0.0300(14) 0.0339(15) 0.0294(14) -0.0032(12) -0.0043(11) -0.0126(11)
C2' 0.0314(14) 0.0401(15) 0.0264(13) -0.0050(11) -0.0011(10) -0.0143(11)
C3' 0.0489(18) 0.0450(18) 0.0489(18) -0.0091(14) -0.0125(14) -0.0195(15)
C4' 0.0521(19) 0.0384(17) 0.055(2) -0.0104(14) -0.0132(15) -0.0148(15)
C5' 0.061(2) 0.042(2) 0.081(3) -0.0008(17) -0.017(2) -0.0161(19)
C6' 0.093(4) 0.053(3) 0.108(4) -0.005(2) -0.054(3) 0.003(3)
C7' 0.128(5) 0.066(3) 0.062(3) -0.027(3) -0.038(3) 0.011(2)
C8' 0.111(4) 0.083(3) 0.057(3) -0.035(3) -0.002(3) -0.001(2)
C9' 0.059(2) 0.071(3) 0.058(2) -0.0121(19) -0.0060(18) -0.0087(19)
C10' 0.0461(18) 0.0507(19) 0.0316(16) -0.0065(14) -0.0020(14) -0.0210(14)
C11' 0.0444(19) 0.057(2) 0.0303(15) -0.0056(14) -0.0051(13) -0.0183(14)
C12' 0.046(2) 0.067(2) 0.0307(15) -0.0052(16) -0.0036(13) -0.0243(15)
C13' 0.0410(18) 0.0550(19) 0.0321(15) -0.0051(14) -0.0044(12) -0.0198(14)

loop_
_atom_type_symbol
_atom_type_description
_atom_type_scat_dispersion_real
_atom_type_scat_dispersion_imag
_atom_type_scat_source
C C 0.0033 0.0016 'International Tables Vol C Tables 4.2.6.8 and 6.1.1.4'
H H 0.0000 0.0000 'International Tables Vol C Tables 4.2.6.8 and 6.1.1.4'
N N 0.0061 0.0033 'International Tables Vol C Tables 4.2.6.8 and 6.1.1.4'
O O 0.0106 0.0060 'International Tables Vol C Tables 4.2.6.8 and 6.1.1.4'

loop_
_geom_angle_atom_site_label_1
_geom_angle_atom_site_label_2
_geom_angle_atom_site_label_3
_geom_angle
_geom_angle_publ_flag
C10 O3 H3 109.5 ?
C13 O5 H5 109.5 ?
C10' O3' H3' 109.5 ?
C13' O5' H5' 109.5 ?
C2 N1 H1A 109.5 ?
C2 N1 H1B 109.5 ?
H1A N1 H1B 109.5 ?
C2 N1 H1C 109.5 ?
H1A N1 H1C 109.5 ?
H1B N1 H1C 109.5 ?
C2' N1' H1'1 109.5 ?
C2' N1' H1'2 109.5 ?
H1'1 N1' H1'2 109.5 ?
C2' N1' H1'3 109.5 ?
H1'1 N1' H1'3 109.5 ?
H1'2 N1' H1'3 109.5 ?
O1 C1 O2 124.6(2) y
O1 C1 C2 115.2(2) ?
O2 C1 C2 120.2(2) ?
N1 C2 C1 110.2(2) y
N1 C2 C3 112.0(2) y
C1 C2 C3 111.1(2) y
N1 C2 H2 107.8 ?
C1 C2 H2 107.8 ?
C3 C2 H2 107.8 ?
C4 C3 C2 114.9(2) ?
C4 C3 H3A 108.5 ?
C2 C3 H3A 108.5 ?
C4 C3 H3B 108.5 ?
C2 C3 H3B 108.5 ?
H3A C3 H3B 107.5 ?
C5 C4 C9 117.9(4) ?
C5 C4 C3 120.8(3) ?
C9 C4 C3 121.2(3) ?
C4 C5 C6 120.8(4) ?
C4 C5 H5A 119.6 ?
C6 C5 H5A 119.6 ?
C7 C6 C5 120.8(4) ?
C7 C6 H6 119.6 ?
C5 C6 H6 119.6 ?
C6 C7 C8 119.1(5) ?
C6 C7 H7 120.4 ?
C8 C7 H7 120.4 ?
C9 C8 C7 120.3(5) ?
C9 C8 H8 119.9 ?
C7 C8 H8 119.9 ?
C8 C9 C4 121.1(4) ?
C8 C9 H9 119.5 ?
C4 C9 H9 119.5 ?
O4 C10 O3 123.6(3) y
O4 C10 C11 123.6(3) ?
O3 C10 C11 112.7(2) ?
C12 C11 C10 120.1(3) y
C12 C11 H11 119.9 ?
C10 C11 H11 119.9 ?
C11 C12 C13 123.3(3) ?
C11 C12 H12 118.3 ?
C13 C12 H12 118.3 ?
O6 C13 O5 125.2(3) y
O6 C13 C12 121.7(3) ?
O5 C13 C12 113.1(3) ?
O1' C1' O2' 124.1(3) y
O1' C1' C2' 118.0(2) ?
O2' C1' C2' 117.9(2) ?
N1' C2' C1' 110.4(2) y
N1' C2' C3' 109.5(2) y
C1' C2' C3' 111.8(2) y
N1' C2' H2' 108.4 ?
C3' C2' H2' 108.4 ?
C1' C2' H2' 108.4 ?
C4' C3' C2' 111.7(2) ?
C4' C3' H3'1 109.3 ?
C2' C3' H3'1 109.3 ?
C4' C3' H3'2 109.3 ?
C2' C3' H3'2 109.3 ?
H3'1 C3' H3'2 107.9 ?
C9' C4' C5' 118.8(3) ?
C9' C4' C3' 120.3(3) ?
C5' C4' C3' 120.9(3) ?
C6' C5' C4' 120.0(4) ?
C6' C5' H5'1 120.0 ?
C4' C5' H5'1 120.0 ?
C7' C6' C5' 120.6(4) ?
C7' C6' H6' 119.7 ?
C5' C6' H6' 119.7 ?
C6' C7' C8' 120.1(4) ?
C6' C7' H7' 120.0 ?
C8' C7' H7' 120.0 ?
C9' C8' C7' 119.5(5) ?
C9' C8' H8' 120.2 ?
C7' C8' H8' 120.2 ?
C8' C9' C4' 121.0(4) ?
C8' C9' H9' 119.5 ?
C4' C9' H9' 119.5 ?
O4' C10' O3' 124.9(3) y
O4' C10' C11' 124.1(3) ?
O3' C10' C11' 111.0(3) ?
C12' C11' C10' 122.1(3) y
C12' C11' H11' 119.0 ?
C10' C11' H11' 119.0 ?
C11' C12' C13' 123.6(3) ?
C11' C12' H12' 118.2 ?
C13' C12' H12' 118.2 ?
O6' C13' O5' 122.8(3) y
O6' C13' C12' 123.6(3) ?
O5' C13' C12' 113.6(3) ?

loop_
_geom_bond_atom_site_label_1
_geom_bond_atom_site_label_2
_geom_bond_site_symmetry_2
_geom_bond_distance
_geom_bond_publ_flag
O1 C1 . 1.245(3) y
O2 C1 . 1.247(3) y
N1 C2 . 1.488(3) y
C1 C2 . 1.521(3) y
C2 C3 . 1.539(4) y
C3 C4 . 1.508(5) y
O3 C10 . 1.318(4) y
O3 H3 . 0.8200 ?
O4 C10 . 1.214(4) y
O5 C13 . 1.307(4) y
O5 H5 . 0.8200 ?
O6 C13 . 1.200(4) y
O1' C1' . 1.249(3) y
O2' C1' . 1.257(3) y
N1' C2' . 1.488(3) y
C1' C2' . 1.533(4) y
C2' C3' . 1.526(4) y
C3' C4' . 1.506(4) y
O3' C10' . 1.315(4) y
O3' H3' . 0.8200 ?
O4' C10' . 1.199(4) y
O5' C13' . 1.313(4) y
O5' H5' . 0.8200 ?
O6' C13' . 1.209(4) y
N1 H1A . 0.8900 ?
N1 H1B . 0.8900 ?
N1 H1C . 0.8900 ?
N1' H1'1 . 0.8900 ?
N1' H1'2 . 0.8900 ?
N1' H1'3 . 0.8900 ?
C2 H2 . 0.9800 ?
C3 H3A . 0.9700 ?
C3 H3B . 0.9700 ?
C4 C5 . 1.381(5) ?
C4 C9 . 1.390(5) ?
C5 C6 . 1.384(7) ?
C5 H5A . 0.9300 ?
C6 C7 . 1.363(8) ?
C6 H6 . 0.9300 ?
C7 C8 . 1.386(8) ?
C7 H7 . 0.9300 ?
C8 C9 . 1.375(6) ?
C8 H8 . 0.9300 ?
C9 H9 . 0.9300 ?
C10 C11 . 1.483(4) .
C11 C12 . 1.319(4) .
C11 H11 . 0.9300 ?
C12 C13 . 1.491(4) .
C12 H12 . 0.9300 ?
C2' H2' . 0.9800 ?
C3' H3'1 . 0.9700 ?
C3' H3'2 . 0.9700 ?
C4' C9' . 1.379(5) ?
C4' C5' . 1.391(5) ?
C5' C6' . 1.384(7) ?
C5' H5'1 . 0.9300 ?
C6' C7' . 1.360(8) ?
C6' H6' . 0.9300 ?
C7' C8' . 1.387(8) ?
C7' H7' . 0.9300 ?
C8' C9' . 1.379(6) ?
C8' H8' . 0.9300 ?
C9' H9' . 0.9300 ?
C10' C11' . 1.493(4) .
C11' C12' . 1.307(5) .
C11' H11' . 0.9300 ?
C12' C13' . 1.477(4) .
C12' H12' . 0.9300 ?

loop_
_geom_hbond_atom_site_label_D
_geom_hbond_atom_site_label_H
_geom_hbond_atom_site_label_A
_geom_hbond_site_symmetry_A
_geom_hbond_distance_DH
_geom_hbond_distance_HA
_geom_hbond_distance_DA
_geom_hbond_angle_DHA
O3 H3 O2 . 0.82 1.83 2.633(3) 168
O5 H5 O1 1_456 0.82 1.82 2.616(3) 163
O3' H3' O1' 1_566 0.82 1.86 2.659(3) 166
O5' H5' O2' 1_665 0.82 1.81 2.570(3) 154
N1 H1A O1 1_455 0.89 1.88 2.730(3) 160
N1 H1B O1' 1_665 0.89 2.02 2.882(3) 162
N1 H1C O4 . 0.89 2.05 2.880(3) 156
N1' H1'1 O2' 1_655 0.89 2.16 3.032(3) 165
N1' H1'2 O2 1_445 0.89 2.18 2.959(3) 146
N1' H1'2 O4 1_545 0.89 2.42 2.894(3) 113
N1' H1'3 O6' 1_445 0.89 2.01 2.886(3) 166

loop_
_geom_torsion_atom_site_label_1
_geom_torsion_atom_site_label_2
_geom_torsion_atom_site_label_3
_geom_torsion_atom_site_label_4
_geom_torsion
_geom_torsion_publ_flag
O1 C1 C2 N1 -164.1(2) y
O2 C1 C2 N1 17.8(4) y
O1 C1 C2 C3 71.2(3) y
O2 C1 C2 C3 -106.9(3) y
N1 C2 C3 C4 -69.4(3) y
C1 C2 C3 C4 54.3(3) y
C2 C3 C4 C5 -96.9(4) y
C2 C3 C4 C9 83.2(4) y
C9 C4 C5 C6 0.3(6) ?
C3 C4 C5 C6 -179.6(4) ?
C4 C5 C6 C7 -1.1(7) ?
C5 C6 C7 C8 0.8(8) ?
C6 C7 C8 C9 0.3(8) ?
C7 C8 C9 C4 -1.1(7) ?
C5 C4 C9 C8 0.8(6) ?
C3 C4 C9 C8 -179.3(4) ?
O4 C10 C11 C12 7.2(5) ?
O3 C10 C11 C12 -172.2(3) ?
C10 C11 C12 C13 -177.7(3) ?
C11 C12 C13 O6 169.1(4) ?
C11 C12 C13 O5 -11.1(5) ?
O1' C1' C2' N1' -138.6(2) y
O2' C1' C2' N1' 41.1(3) y
O1' C1' C2' C3' 99.3(3) y
O2' C1' C2' C3' -81.0(3) y
N1' C2' C3' C4' 166.3(2) y
C1' C2' C3' C4' -71.1(3) y
C2' C3' C4' C5' 99.2(4) y
C2' C3' C4' C9' -79.1(4) y
C9' C4' C5' C6' 0.5(6) ?
C3' C4' C5' C6' -177.8(4) ?
C4' C5' C6' C7' -0.6(7) ?
C5' C6' C7' C8' 0.4(8) ?
C6' C7' C8' C9' 0.0(8) ?
C7' C8' C9' C4' -0.1(7) ?
C5' C4' C9' C8' -0.1(6) ?
C3' C4' C9' C8' 178.2(4) ?
O4' C10' C11' C12' -9.7(5) ?
O3' C10' C11' C12' 171.1(3) ?
C10' C11' C12' C13' 177.9(3) ?
C11' C12' C13' O6' -174.6(4) ?
C11' C12' C13' O5' 5.3(5) ?

loop_
_cod_related_entry_id
_cod_related_entry_database
_cod_related_entry_code
1 ChemSpider 30654629
